data_4125207
loop_
_publ_author_name
'MacLeod, K. Cory'
'Menges, Fabian S.'
'McWilliams, Sean F.'
'Craig, Stephanie M.'
'Mercado, Brandon Q.'
'Johnson, Mark A.'
'Holland, Patrick L.'

_publ_section_title
;
 Alkali-Controlled C-H Cleavage or N-C Bond Formation by N2-Derived Iron
 Nitrides and Imides.
;
_journal_issue 35
_journal_name_full 'Journal of the American Chemical Society'
_journal_page_first 11185
_journal_page_last 11191
_journal_paper_doi 10.1021/jacs.6b04984
_journal_volume 138
_journal_year 2016
_chemical_formula_moiety 'C66 H82 Fe3 N8, C20 H40 K O8'
_chemical_formula_sum 'C86 H122 Fe3 K N8 O8'
_chemical_formula_weight 1602.56
_space_group_crystal_system triclinic
_space_group_IT_number 2
_space_group_name_Hall '-P 1'
_space_group_name_H-M_alt 'P -1'
_symmetry_space_group_name_Hall '-P 1'
_symmetry_space_group_name_H-M 'P -1'
_atom_sites_solution_hydrogens mixed
_atom_sites_solution_primary direct
_atom_sites_solution_secondary difmap
_audit_creation_method SHELXL-2014/7
_cell_angle_alpha 88.986(2)
_cell_angle_beta 84.849(2)
_cell_angle_gamma 85.023(2)
_cell_formula_units_Z 2
_cell_length_a 13.5997(10)
_cell_length_b 18.2403(13)
_cell_length_c 20.2851(14)
_cell_measurement_reflns_used 988
_cell_measurement_temperature 93(2)
_cell_measurement_theta_max 68.3
_cell_measurement_theta_min 2.4
_cell_volume 4992.5(6)
_computing_cell_refinement 'CrystalClear-SM Expert 2.0 r15 (Rigaku, 2011)'
_computing_data_collection 'CrystalClear-SM Expert 2.0 r15 (Rigaku, 2011)'
_computing_data_reduction 'CrystalClear-SM Expert 2.0 r15 (Rigaku, 2011)'
_computing_molecular_graphics
; 
Dolomanov, O.V.; Bourhis, L.J.; Gildea, R.J.; Howard, J.A.K.; Puschmann, H., 
OLEX2: A complete structure solution, refinement and analysis program 
(2009). J. Appl. Cryst., 42, 339-341. 
;
_computing_publication_material 'SHELXL-2013/2 (Sheldrick, 2014)'
_computing_structure_refinement 'SHELXL-2014/7 (Sheldrick, 2014)'
_computing_structure_solution 'SHELXT-2014/5 (Sheldrick, 2014)'
_diffrn_ambient_temperature 93(2)
_diffrn_detector_area_resol_mean 22.2
_diffrn_measured_fraction_theta_full 0.984
_diffrn_measured_fraction_theta_max 0.984
_diffrn_measurement_device_type 'Rigaku Saturn 944+ CCD'
_diffrn_measurement_method \w
_diffrn_radiation_type CuK\a
_diffrn_radiation_wavelength 1.54178
_diffrn_reflns_av_R_equivalents 0.2217
_diffrn_reflns_av_unetI/netI 0.0939
_diffrn_reflns_Laue_measured_fraction_full 0.984
_diffrn_reflns_Laue_measured_fraction_max 0.984
_diffrn_reflns_limit_h_max 16
_diffrn_reflns_limit_h_min -16
_diffrn_reflns_limit_k_max 21
_diffrn_reflns_limit_k_min -21
_diffrn_reflns_limit_l_max 24
_diffrn_reflns_limit_l_min -24
_diffrn_reflns_number 170343
_diffrn_reflns_point_group_measured_fraction_full 0.984
_diffrn_reflns_point_group_measured_fraction_max 0.984
_diffrn_reflns_theta_full 66.595
_diffrn_reflns_theta_max 66.595
_diffrn_reflns_theta_min 2.432
_diffrn_source 'Sealed Tube'
_exptl_absorpt_coefficient_mu 4.207
_exptl_absorpt_correction_T_max 1.000
_exptl_absorpt_correction_T_min 0.631
_exptl_absorpt_correction_type multi-scan
_exptl_absorpt_process_details 'Jacobson, R. (1998) Private Communication'
_exptl_crystal_colour Black
_exptl_crystal_density_diffrn 1.066
_exptl_crystal_density_method 'not measured'
_exptl_crystal_description Block
_exptl_crystal_F_000 1710
_exptl_crystal_size_max 0.050
_exptl_crystal_size_mid 0.020
_exptl_crystal_size_min 0.020
_refine_diff_density_max 0.680
_refine_diff_density_min -0.409
_refine_diff_density_rms 0.064
_refine_ls_extinction_method none
_refine_ls_goodness_of_fit_ref 1.023
_refine_ls_hydrogen_treatment mixed
_refine_ls_matrix_type full
_refine_ls_number_parameters 1001
_refine_ls_number_reflns 17354
_refine_ls_number_restraints 1061
_refine_ls_restrained_S_all 1.031
_refine_ls_R_factor_all 0.1941
_refine_ls_R_factor_gt 0.0980
_refine_ls_shift/su_max 0.000
_refine_ls_shift/su_mean 0.000
_refine_ls_structure_factor_coef Fsqd
_refine_ls_weighting_details 'w=1/[\s^2^(Fo^2^)+(0.0967P)^2^+13.2518P] where P=(Fo^2^+2Fc^2^)/3'
_refine_ls_weighting_scheme calc
_refine_ls_wR_factor_gt 0.2278
_refine_ls_wR_factor_ref 0.2863
_reflns_Friedel_coverage 0.000
_reflns_number_gt 8230
_reflns_number_total 17354
_reflns_threshold_expression 'I > 2\s(I)'
_cod_data_source_file ja6b04984_si_002.cif
_cod_data_source_block 8
_cod_depositor_comments 'Adding full bibliography for 4125204--4125208.cif.'
_cod_database_code 4125207
_shelx_shelxl_version_number 2014/7
_shelx_space_group_comment
; 
The symmetry employed for this shelxl refinement is uniquely defined 
by the following loop, which should always be used as a source of 
symmetry information in preference to the above space-group names. 
They are only intended as comments. 
;
_shelx_estimated_absorpt_t_min 0.817
_shelx_estimated_absorpt_t_max 0.921

loop_
_space_group_symop_operation_xyz
'x, y, z'
'-x, -y, -z'

loop_
_atom_site_label
_atom_site_type_symbol
_atom_site_fract_x
_atom_site_fract_y
_atom_site_fract_z
_atom_site_U_iso_or_equiv
_atom_site_adp_type
_atom_site_occupancy
_atom_site_site_symmetry_order
_atom_site_calc_flag
_atom_site_refinement_flags_posn
_atom_site_refinement_flags_adp
_atom_site_refinement_flags_occupancy
_atom_site_disorder_assembly
_atom_site_disorder_group
Fe1 Fe 0.59750(8) 0.32127(6) 0.67505(6) 0.0600(3) Uani 1 1 d . U . . .
Fe2 Fe 0.44790(10) 0.27435(6) 0.79557(6) 0.0725(4) Uani 1 1 d . U . . .
Fe3 Fe 0.50891(10) 0.14960(6) 0.72213(6) 0.0720(4) Uani 1 1 d . U . . .
N1 N 0.5438(5) 0.2483(3) 0.7226(3) 0.0682(15) Uani 1 1 d . U . . .
N2 N 0.4012(7) 0.1701(4) 0.8008(4) 0.086(2) Uani 1 1 d D U . . .
H2A H 0.331(3) 0.170(6) 0.791(5) 0.14(4) Uiso 1 1 d D . . . .
H2B H 0.429(7) 0.136(4) 0.834(4) 0.14(4) Uiso 1 1 d D . . . .
N11 N 0.6774(4) 0.3043(3) 0.5841(3) 0.0570(13) Uani 1 1 d . U . . .
N21 N 0.7224(5) 0.3642(4) 0.7042(3) 0.0809(19) Uani 1 1 d . U . . .
C11 C 0.8199(6) 0.2688(4) 0.5064(4) 0.078(2) Uani 1 1 d . U . . .
H11A H 0.8522 0.2189 0.5106 0.117 Uiso 1 1 calc R U . . .
H11B H 0.8690 0.3020 0.4887 0.117 Uiso 1 1 calc R U . . .
H11C H 0.7675 0.2683 0.4763 0.117 Uiso 1 1 calc R U . . .
C21 C 0.7757(5) 0.2950(3) 0.5733(4) 0.0605(17) Uani 1 1 d . U . . .
C31 C 0.8414(5) 0.3097(4) 0.6193(4) 0.078(2) Uani 1 1 d . U . . .
C41 C 0.8151(6) 0.3514(5) 0.6776(5) 0.094(3) Uani 1 1 d . U . . .
C51 C 0.8980(7) 0.3828(7) 0.7111(6) 0.140(5) Uani 1 1 d . U . . .
H51A H 0.8707 0.4253 0.7377 0.210 Uiso 1 1 calc R U . . .
H51B H 0.9483 0.3983 0.6773 0.210 Uiso 1 1 calc R U . . .
H51C H 0.9282 0.3451 0.7397 0.210 Uiso 1 1 calc R U . . .
C61 C 0.9509(6) 0.2840(6) 0.6048(5) 0.102(3) Uani 1 1 d . U . . .
H61A H 0.9577 0.2417 0.5751 0.153 Uiso 1 1 calc R U . . .
H61B H 0.9794 0.2697 0.6463 0.153 Uiso 1 1 calc R U . . .
H61C H 0.9860 0.3242 0.5836 0.153 Uiso 1 1 calc R U . . .
C12 C 0.6182(5) 0.3071(4) 0.5295(4) 0.0629(17) Uani 1 1 d . U . . .
C22 C 0.6022(6) 0.3766(4) 0.4964(4) 0.076(2) Uani 1 1 d . U . . .
C32 C 0.5382(7) 0.3806(6) 0.4467(5) 0.094(2) Uani 1 1 d . U . . .
H32 H 0.5262 0.4260 0.4239 0.113 Uiso 1 1 calc R U . . .
C42 C 0.4929(7) 0.3224(6) 0.4301(4) 0.094(2) Uani 1 1 d . U . . .
H42 H 0.4485 0.3276 0.3964 0.113 Uiso 1 1 calc R U . . .
C52 C 0.5092(6) 0.2556(6) 0.4604(4) 0.085(2) Uani 1 1 d . U . . .
H52 H 0.4759 0.2151 0.4476 0.102 Uiso 1 1 calc R U . . .
C62 C 0.5746(5) 0.2460(4) 0.5103(4) 0.0682(18) Uani 1 1 d . U . . .
C72 C 0.6590(7) 0.4399(5) 0.5133(5) 0.101(3) Uani 1 1 d . U . . .
H72A H 0.6143 0.4850 0.5170 0.152 Uiso 1 1 calc R U . . .
H72B H 0.7124 0.4463 0.4785 0.152 Uiso 1 1 calc R U . . .
H72C H 0.6874 0.4297 0.5556 0.152 Uiso 1 1 calc R U . . .
C82 C 0.5995(6) 0.1731(4) 0.5433(4) 0.076(2) Uani 1 1 d . U . . .
H82A H 0.6687 0.1560 0.5303 0.113 Uiso 1 1 calc R U . . .
H82B H 0.5561 0.1371 0.5296 0.113 Uiso 1 1 calc R U . . .
H82C H 0.5899 0.1787 0.5914 0.113 Uiso 1 1 calc R U . . .
C13 C 0.7054(6) 0.4062(6) 0.7642(5) 0.095(2) Uani 1 1 d . U . . .
C23 C 0.6786(6) 0.4780(6) 0.7610(6) 0.101(3) Uani 1 1 d . U . . .
C33 C 0.6475(7) 0.5198(7) 0.8222(6) 0.112(3) Uani 1 1 d . U . . .
H33 H 0.6242 0.5705 0.8215 0.135 Uiso 1 1 calc R U . . .
C43 C 0.6543(9) 0.4815(7) 0.8785(7) 0.128(4) Uani 1 1 d . U . . .
H43 H 0.6387 0.5073 0.9188 0.154 Uiso 1 1 calc R U . . .
C53 C 0.6821(9) 0.4074(7) 0.8825(6) 0.132(4) Uani 1 1 d . U . . .
H53 H 0.6829 0.3838 0.9246 0.158 Uiso 1 1 calc R U . . .
C63 C 0.7089(8) 0.3673(6) 0.8259(5) 0.111(3) Uani 1 1 d . U . . .
C73 C 0.6808(8) 0.5210(5) 0.6975(6) 0.112(3) Uani 1 1 d . U . . .
H73A H 0.7497 0.5264 0.6808 0.168 Uiso 1 1 calc R U . . .
H73B H 0.6459 0.5698 0.7053 0.168 Uiso 1 1 calc R U . . .
H73C H 0.6481 0.4951 0.6648 0.168 Uiso 1 1 calc R U . . .
C83 C 0.7424(10) 0.2882(6) 0.8284(6) 0.143(4) Uani 1 1 d . U . . .
H83A H 0.7007 0.2605 0.8027 0.215 Uiso 1 1 calc R U . . .
H83B H 0.7374 0.2708 0.8745 0.215 Uiso 1 1 calc R U . . .
H83C H 0.8115 0.2807 0.8097 0.215 Uiso 1 1 calc R U . . .
N14 N 0.3687(4) 0.3710(3) 0.7806(3) 0.0683(15) Uani 1 1 d . U . . .
N24 N 0.4190(6) 0.2974(4) 0.8959(3) 0.097(2) Uani 1 1 d . U . . .
C14 C 0.3268(7) 0.5039(5) 0.7906(4) 0.091(2) Uani 1 1 d . U . . .
H14A H 0.2985 0.4965 0.7487 0.137 Uiso 1 1 calc R U . . .
H14B H 0.3820 0.5350 0.7829 0.137 Uiso 1 1 calc R U . . .
H14C H 0.2759 0.5279 0.8222 0.137 Uiso 1 1 calc R U . . .
C24 C 0.3643(6) 0.4298(4) 0.8186(4) 0.0732(19) Uani 1 1 d . U . . .
C34 C 0.3911(6) 0.4287(5) 0.8842(4) 0.083(2) Uani 1 1 d . U . . .
C44 C 0.4060(8) 0.3642(6) 0.9213(4) 0.097(3) Uani 1 1 d . U . . .
C54 C 0.4067(10) 0.3710(6) 0.9969(4) 0.132(4) Uani 1 1 d . U . . .
H54A H 0.3882 0.3250 1.0184 0.198 Uiso 1 1 calc R U . . .
H54B H 0.3590 0.4117 1.0127 0.198 Uiso 1 1 calc R U . . .
H54C H 0.4732 0.3807 1.0077 0.198 Uiso 1 1 calc R U . . .
C64 C 0.3922(7) 0.5024(5) 0.9185(4) 0.101(3) Uani 1 1 d . U . . .
H64A H 0.3253 0.5183 0.9377 0.151 Uiso 1 1 calc R U . . .
H64B H 0.4148 0.5392 0.8861 0.151 Uiso 1 1 calc R U . . .
H64C H 0.4374 0.4970 0.9536 0.151 Uiso 1 1 calc R U . . .
C15 C 0.3311(5) 0.3764(4) 0.7169(4) 0.0639(17) Uani 1 1 d . U . . .
C25 C 0.3919(6) 0.3977(4) 0.6615(4) 0.0661(18) Uani 1 1 d . U . . .
C35 C 0.3557(6) 0.3988(4) 0.5992(4) 0.074(2) Uani 1 1 d . U . . .
H35 H 0.3975 0.4102 0.5610 0.089 Uiso 1 1 calc R U . . .
C45 C 0.2589(6) 0.3833(5) 0.5928(5) 0.084(2) Uani 1 1 d . U . . .
H45 H 0.2341 0.3859 0.5504 0.100 Uiso 1 1 calc R U . . .
C55 C 0.1997(6) 0.3644(5) 0.6466(5) 0.084(2) Uani 1 1 d . U . . .
H55 H 0.1336 0.3541 0.6413 0.101 Uiso 1 1 calc R U . . .
C65 C 0.2336(6) 0.3597(4) 0.7093(4) 0.075(2) Uani 1 1 d . U . . .
C75 C 0.4951(5) 0.4132(4) 0.6684(4) 0.0634(18) Uani 1 1 d . U . . .
H75A H 0.4958 0.4432 0.7086 0.076 Uiso 1 1 calc R U . . .
H75B H 0.5178 0.4435 0.6300 0.076 Uiso 1 1 calc R U . . .
C85 C 0.1710(6) 0.3347(5) 0.7688(5) 0.098(3) Uani 1 1 d . U . . .
H85A H 0.2069 0.2934 0.7903 0.148 Uiso 1 1 calc R U . . .
H85B H 0.1090 0.3190 0.7549 0.148 Uiso 1 1 calc R U . . .
H85C H 0.1562 0.3754 0.8000 0.148 Uiso 1 1 calc R U . . .
C16 C 0.3969(11) 0.2364(7) 0.9403(5) 0.117(3) Uani 1 1 d . U . . .
C26 C 0.4728(13) 0.1955(8) 0.9574(6) 0.142(4) Uani 1 1 d . U . . .
C36 C 0.4547(15) 0.1240(9) 0.9986(7) 0.171(5) Uani 1 1 d . U . . .
H36 H 0.5055 0.0919 1.0154 0.205 Uiso 1 1 calc R U . . .
C46 C 0.3581(16) 0.1142(10) 1.0071(7) 0.176(5) Uani 1 1 d . U . . .
H46 H 0.3433 0.0690 1.0281 0.211 Uiso 1 1 calc R U . . .
C56 C 0.2747(14) 0.1593(9) 0.9903(7) 0.181(5) Uani 1 1 d . U . . .
H56 H 0.2094 0.1461 1.0026 0.217 Uiso 1 1 calc R U . . .
C66 C 0.2910(11) 0.2229(8) 0.9556(5) 0.130(4) Uani 1 1 d . U . . .
C76 C 0.5761(10) 0.2079(7) 0.9441(6) 0.143(4) Uani 1 1 d . U . . .
H76A H 0.5956 0.2024 0.8967 0.214 Uiso 1 1 calc R U . . .
H76B H 0.6163 0.1720 0.9691 0.214 Uiso 1 1 calc R U . . .
H76C H 0.5863 0.2578 0.9577 0.214 Uiso 1 1 calc R U . . .
C86 C 0.2103(11) 0.2748(9) 0.9371(7) 0.186(6) Uani 1 1 d . U . . .
H86A H 0.2168 0.2828 0.8891 0.279 Uiso 1 1 calc R U . . .
H86B H 0.2131 0.3217 0.9595 0.279 Uiso 1 1 calc R U . . .
H86C H 0.1468 0.2549 0.9504 0.279 Uiso 1 1 calc R U . . .
N17 N 0.4317(5) 0.0805(3) 0.6696(3) 0.0739(16) Uani 1 1 d . U . . .
N27 N 0.6209(5) 0.0678(3) 0.7207(3) 0.0832(18) Uani 1 1 d . U . . .
C17 C 0.4016(6) -0.0171(4) 0.5941(4) 0.086(2) Uani 1 1 d . U . . .
H17A H 0.3329 0.0024 0.6055 0.129 Uiso 1 1 calc R U . . .
H17B H 0.4084 -0.0700 0.6038 0.129 Uiso 1 1 calc R U . . .
H17C H 0.4197 -0.0086 0.5469 0.129 Uiso 1 1 calc R U . . .
C27 C 0.4695(7) 0.0215(4) 0.6345(4) 0.0740(19) Uani 1 1 d . U . . .
C37 C 0.5684(7) -0.0067(4) 0.6352(4) 0.081(2) Uani 1 1 d . U . . .
C47 C 0.6345(7) 0.0104(5) 0.6803(4) 0.085(2) Uani 1 1 d . U . . .
C57 C 0.7270(8) -0.0420(5) 0.6843(5) 0.113(3) Uani 1 1 d . U . . .
H57A H 0.7819 -0.0236 0.6559 0.169 Uiso 1 1 calc R U . . .
H57B H 0.7144 -0.0909 0.6693 0.169 Uiso 1 1 calc R U . . .
H57C H 0.7444 -0.0454 0.7301 0.169 Uiso 1 1 calc R U . . .
C67 C 0.6042(8) -0.0698(5) 0.5863(5) 0.103(3) Uani 1 1 d . U . . .
H67A H 0.5981 -0.1173 0.6089 0.154 Uiso 1 1 calc R U . . .
H67B H 0.6737 -0.0654 0.5703 0.154 Uiso 1 1 calc R U . . .
H67C H 0.5636 -0.0664 0.5486 0.154 Uiso 1 1 calc R U . . .
C18 C 0.3276(6) 0.0965(4) 0.6776(4) 0.0756(19) Uani 1 1 d . U . . .
C28 C 0.2825(6) 0.1539(4) 0.6402(4) 0.0749(19) Uani 1 1 d . U . . .
C38 C 0.1817(6) 0.1719(5) 0.6513(5) 0.089(2) Uani 1 1 d . U . . .
H38 H 0.1507 0.2099 0.6258 0.106 Uiso 1 1 calc R U . . .
C48 C 0.1258(8) 0.1354(6) 0.6988(5) 0.111(3) Uani 1 1 d . U . . .
H48 H 0.0567 0.1487 0.7065 0.133 Uiso 1 1 calc R U . . .
C58 C 0.1703(8) 0.0788(6) 0.7356(5) 0.112(3) Uani 1 1 d . U . . .
H58 H 0.1313 0.0539 0.7686 0.134 Uiso 1 1 calc R U . . .
C68 C 0.2697(8) 0.0587(5) 0.7248(5) 0.097(2) Uani 1 1 d . U . . .
C78 C 0.3439(5) 0.1953(4) 0.5893(4) 0.072(2) Uani 1 1 d . U . . .
H78A H 0.3874 0.2251 0.6115 0.108 Uiso 1 1 calc R U . . .
H78B H 0.3002 0.2274 0.5633 0.108 Uiso 1 1 calc R U . . .
H78C H 0.3843 0.1602 0.5598 0.108 Uiso 1 1 calc R U . . .
C88 C 0.3187(8) -0.0029(6) 0.7634(5) 0.120(3) Uani 1 1 d . U . . .
H88A H 0.2688 -0.0242 0.7941 0.180 Uiso 1 1 calc R U . . .
H88B H 0.3692 0.0161 0.7884 0.180 Uiso 1 1 calc R U . . .
H88C H 0.3499 -0.0409 0.7329 0.180 Uiso 1 1 calc R U . . .
C19 C 0.6907(7) 0.0760(4) 0.7677(5) 0.085(2) Uani 1 1 d . U . . .
C29 C 0.7757(8) 0.1131(5) 0.7505(5) 0.099(3) Uani 1 1 d . U . . .
C39 C 0.8420(9) 0.1202(5) 0.7991(6) 0.116(3) Uani 1 1 d . U . . .
H39 H 0.9016 0.1431 0.7885 0.139 Uiso 1 1 calc R U . . .
C49 C 0.8197(9) 0.0937(6) 0.8621(6) 0.116(3) Uani 1 1 d . U . . .
H49 H 0.8641 0.1001 0.8948 0.139 Uiso 1 1 calc R U . . .
C59 C 0.7382(10) 0.0592(6) 0.8793(6) 0.127(4) Uani 1 1 d . U . . .
H59 H 0.7261 0.0416 0.9233 0.153 Uiso 1 1 calc R U . . .
C69 C 0.6699(9) 0.0489(5) 0.8326(5) 0.108(3) Uani 1 1 d . U . . .
C79 C 0.7948(7) 0.1415(6) 0.6829(6) 0.122(3) Uani 1 1 d . U . . .
H79A H 0.8050 0.1004 0.6519 0.183 Uiso 1 1 calc R U . . .
H79B H 0.8542 0.1686 0.6800 0.183 Uiso 1 1 calc R U . . .
H79C H 0.7379 0.1746 0.6715 0.183 Uiso 1 1 calc R U . . .
C89 C 0.5746(10) 0.0106(7) 0.8501(6) 0.145(4) Uani 1 1 d . U . . .
H89A H 0.5208 0.0352 0.8267 0.218 Uiso 1 1 calc R U . . .
H89B H 0.5568 0.0132 0.8980 0.218 Uiso 1 1 calc R U . . .
H89C H 0.5854 -0.0411 0.8368 0.218 Uiso 1 1 calc R U . . .
K1 K 0.02138(13) 0.73395(9) 0.75270(8) 0.0743(5) Uani 1 1 d . U . . .
O10 O -0.1431(6) 0.7290(5) 0.8453(4) 0.133(2) Uani 1 1 d . U . . .
C20 C -0.2079(12) 0.7879(9) 0.8423(7) 0.160(4) Uani 1 1 d . U . . .
H20A H -0.2581 0.7866 0.8807 0.192 Uiso 1 1 calc R U . . .
H20B H -0.2426 0.7852 0.8017 0.192 Uiso 1 1 calc R U . . .
C30 C -0.1642(11) 0.8564(8) 0.8420(7) 0.157(4) Uani 1 1 d . U . . .
H30A H -0.1292 0.8597 0.8824 0.188 Uiso 1 1 calc R U . . .
H30B H -0.2169 0.8974 0.8424 0.188 Uiso 1 1 calc R U . . .
O40 O -0.0944(6) 0.8632(4) 0.7836(4) 0.125(2) Uani 1 1 d . U . . .
C50 C -0.0504(10) 0.9249(7) 0.7806(7) 0.140(4) Uani 1 1 d . U . . .
H50A H -0.0083 0.9263 0.8178 0.168 Uiso 1 1 calc R U . . .
H50B H -0.1009 0.9673 0.7847 0.168 Uiso 1 1 calc R U . . .
C60 C 0.0086(11) 0.9301(7) 0.7200(7) 0.146(4) Uani 1 1 d . U . . .
H60A H 0.0331 0.9796 0.7155 0.175 Uiso 1 1 calc R U . . .
H60B H -0.0319 0.9232 0.6828 0.175 Uiso 1 1 calc R U . . .
O70 O 0.0949(6) 0.8728(4) 0.7171(4) 0.121(2) Uani 1 1 d . U . . .
C80 C 0.1538(10) 0.8743(8) 0.6619(7) 0.151(4) Uani 1 1 d . U . . .
H80A H 0.1831 0.9222 0.6575 0.181 Uiso 1 1 calc R U . . .
H80B H 0.1153 0.8687 0.6234 0.181 Uiso 1 1 calc R U . . .
C90 C 0.2297(8) 0.8166(7) 0.6632(5) 0.122(3) Uani 1 1 d . U . . .
H90A H 0.2665 0.8217 0.7026 0.146 Uiso 1 1 calc R U . . .
H90B H 0.2768 0.8200 0.6234 0.146 Uiso 1 1 calc R U . . .
O100 O 0.1889(6) 0.7435(5) 0.6653(3) 0.126(2) Uani 1 1 d . U . . .
C110 C 0.2566(12) 0.6895(9) 0.6654(7) 0.160(4) Uani 1 1 d . U . . .
H11D H 0.2901 0.6899 0.7068 0.191 Uiso 1 1 calc R U . . .
H11E H 0.3068 0.6949 0.6276 0.191 Uiso 1 1 calc R U . . .
C120 C 0.2121(10) 0.6194(7) 0.6604(6) 0.139(4) Uani 1 1 d . U . . .
H12A H 0.2651 0.5785 0.6583 0.167 Uiso 1 1 calc R U . . .
H12B H 0.1786 0.6194 0.6191 0.167 Uiso 1 1 calc R U . . .
O130 O 0.1388(6) 0.6074(4) 0.7183(4) 0.127(2) Uani 1 1 d . U . . .
C140 C 0.0904(11) 0.5504(8) 0.7141(7) 0.145(4) Uani 1 1 d . U . . .
H14D H 0.1379 0.5066 0.7057 0.174 Uiso 1 1 calc R U . . .
H14E H 0.0497 0.5568 0.6760 0.174 Uiso 1 1 calc R U . . .
C150 C 0.0253(11) 0.5377(6) 0.7747(7) 0.145(4) Uani 1 1 d . U . . .
H15A H 0.0658 0.5321 0.8129 0.174 Uiso 1 1 calc R U . . .
H15B H -0.0060 0.4912 0.7703 0.174 Uiso 1 1 calc R U . . .
O160 O -0.0533(6) 0.5987(4) 0.7876(4) 0.124(2) Uani 1 1 d . U . . .
C170 C -0.1079(11) 0.5974(9) 0.8433(8) 0.155(4) Uani 1 1 d . U . . .
H17D H -0.0652 0.5999 0.8802 0.186 Uiso 1 1 calc R U . . .
H17E H -0.1389 0.5502 0.8475 0.186 Uiso 1 1 calc R U . . .
C180 C -0.1856(10) 0.6581(8) 0.8494(7) 0.147(4) Uani 1 1 d . U . . .
H18A H -0.2300 0.6551 0.8136 0.176 Uiso 1 1 calc R U . . .
H18B H -0.2258 0.6540 0.8923 0.176 Uiso 1 1 calc R U . . .
O190 O 0.1193(9) 0.7315(6) 0.8641(5) 0.206(4) Uani 1 1 d . U . . .
C200 C 0.1982(13) 0.6914(10) 0.8761(8) 0.207(6) Uani 1 1 d . U . . .
H20C H 0.2511 0.6995 0.8405 0.248 Uiso 1 1 calc R U . . .
H20D H 0.1849 0.6389 0.8752 0.248 Uiso 1 1 calc R U . . .
C210 C 0.2323(13) 0.7067(9) 0.9380(7) 0.192(6) Uani 1 1 d . U . . .
H21C H 0.2804 0.7446 0.9334 0.231 Uiso 0.5 1 calc R U P A 2
H21D H 0.2638 0.6617 0.9580 0.231 Uiso 0.5 1 calc R U P A 2
H21A H 0.3044 0.6936 0.9388 0.231 Uiso 0.5 1 calc R U P B 1
H21B H 0.1960 0.6816 0.9751 0.231 Uiso 0.5 1 calc R U P B 1
C22A C 0.133(3) 0.736(2) 0.9812(17) 0.205(13) Uani 0.5 1 d . U P C 2
H22A H 0.1105 0.6980 1.0131 0.246 Uiso 0.5 1 calc R U P C 2
H22B H 0.1432 0.7808 1.0059 0.246 Uiso 0.5 1 calc R U P C 2
C23A C 0.063(2) 0.7524(16) 0.9341(14) 0.172(8) Uani 0.5 1 d . U P C 2
H23A H 0.0395 0.8053 0.9352 0.207 Uiso 0.5 1 calc R U P C 2
H23B H 0.0053 0.7232 0.9435 0.207 Uiso 0.5 1 calc R U P C 2
O240 O -0.0885(6) 0.7338(5) 0.6483(4) 0.128(2) Uani 1 1 d . U . . .
C250 C -0.0813(8) 0.7797(7) 0.5959(6) 0.126(4) Uani 1 1 d . U . . .
H25A H -0.0131 0.7745 0.5739 0.151 Uiso 1 1 calc R U . . .
H25B H -0.0964 0.8313 0.6105 0.151 Uiso 1 1 calc R U . . .
C260 C -0.1530(9) 0.7609(7) 0.5489(6) 0.132(4) Uani 1 1 d . U . . .
H26A H -0.1866 0.8059 0.5302 0.158 Uiso 1 1 calc R U . . .
H26B H -0.1197 0.7303 0.5123 0.158 Uiso 1 1 calc R U . . .
C270 C -0.2224(9) 0.7203(8) 0.5898(6) 0.143(4) Uani 1 1 d . U . . .
H27A H -0.2380 0.6762 0.5663 0.171 Uiso 1 1 calc R U . . .
H27B H -0.2848 0.7515 0.6010 0.171 Uiso 1 1 calc R U . . .
C280 C -0.1750(10) 0.6990(9) 0.6492(6) 0.170(6) Uani 1 1 d . U . . .
H28A H -0.2196 0.7138 0.6889 0.203 Uiso 1 1 calc R U . . .
H28B H -0.1600 0.6450 0.6507 0.203 Uiso 1 1 calc R U . . .
C22B C 0.205(3) 0.7938(19) 0.9385(17) 0.203(13) Uani 0.5 1 d . U P C 1
H22C H 0.1686 0.8090 0.9811 0.243 Uiso 0.5 1 calc R U P C 1
H22D H 0.2665 0.8199 0.9325 0.243 Uiso 0.5 1 calc R U P C 1
C23B C 0.147(3) 0.8107(19) 0.8862(16) 0.203(12) Uani 0.5 1 d . U P C 1
H23C H 0.1840 0.8357 0.8495 0.244 Uiso 0.5 1 calc R U P C 1
H23D H 0.0863 0.8425 0.9011 0.244 Uiso 0.5 1 calc R U P C 1

loop_
_atom_site_aniso_label
_atom_site_aniso_U_11
_atom_site_aniso_U_22
_atom_site_aniso_U_33
_atom_site_aniso_U_23
_atom_site_aniso_U_13
_atom_site_aniso_U_12
Fe1 0.0595(7) 0.0556(7) 0.0673(7) -0.0129(5) -0.0086(5) -0.0125(5)
Fe2 0.0943(9) 0.0659(8) 0.0594(7) -0.0078(6) -0.0058(6) -0.0187(6)
Fe3 0.0931(9) 0.0547(7) 0.0716(8) -0.0044(6) -0.0161(7) -0.0159(6)
N1 0.084(4) 0.060(3) 0.062(3) -0.007(3) -0.011(3) -0.012(3)
N2 0.115(6) 0.078(4) 0.068(4) -0.003(3) -0.006(4) -0.031(4)
N11 0.053(3) 0.046(3) 0.072(3) -0.010(2) -0.005(2) -0.003(2)
N21 0.062(3) 0.088(4) 0.096(4) -0.042(3) -0.011(3) -0.017(3)
C11 0.065(5) 0.081(5) 0.087(5) -0.021(4) 0.001(4) -0.004(4)
C21 0.058(3) 0.042(4) 0.082(4) -0.014(3) -0.006(3) -0.003(3)
C31 0.055(4) 0.084(5) 0.096(5) -0.029(4) -0.005(3) -0.015(3)
C41 0.063(4) 0.112(7) 0.110(6) -0.044(5) -0.009(4) -0.015(4)
C51 0.070(5) 0.178(11) 0.177(10) -0.111(9) -0.012(6) -0.020(6)
C61 0.057(4) 0.131(8) 0.120(7) -0.057(6) -0.013(4) 0.002(4)
C12 0.057(4) 0.060(4) 0.071(4) -0.005(3) -0.007(3) 0.003(3)
C22 0.079(5) 0.067(4) 0.075(5) 0.001(3) 0.014(4) 0.016(3)
C32 0.085(6) 0.105(6) 0.085(5) 0.013(4) 0.008(4) 0.021(4)
C42 0.074(5) 0.133(6) 0.069(5) 0.013(5) 0.002(4) 0.006(5)
C52 0.068(5) 0.120(6) 0.070(5) -0.008(4) -0.011(4) -0.018(4)
C62 0.061(4) 0.079(4) 0.065(4) -0.012(3) -0.001(3) -0.013(3)
C72 0.126(7) 0.072(5) 0.100(6) 0.005(4) 0.022(5) -0.011(5)
C82 0.082(5) 0.069(4) 0.079(5) -0.019(4) -0.015(4) -0.017(4)
C13 0.072(5) 0.102(5) 0.115(5) -0.052(4) -0.015(4) -0.010(4)
C23 0.069(5) 0.100(5) 0.138(6) -0.046(4) -0.014(5) -0.015(4)
C33 0.091(6) 0.116(7) 0.135(6) -0.055(5) -0.014(6) -0.018(5)
C43 0.129(9) 0.123(7) 0.136(7) -0.059(6) -0.019(7) -0.007(6)
C53 0.150(9) 0.130(7) 0.116(6) -0.053(5) -0.020(6) 0.001(6)
C63 0.116(7) 0.121(6) 0.099(5) -0.053(4) -0.031(5) 0.006(5)
C73 0.113(8) 0.082(6) 0.148(7) -0.036(5) -0.015(6) -0.036(5)
C83 0.166(11) 0.132(7) 0.132(9) -0.042(6) -0.044(8) 0.023(7)
N14 0.065(4) 0.075(3) 0.066(3) -0.016(3) -0.003(3) -0.012(3)
N24 0.137(6) 0.094(4) 0.063(4) -0.013(3) -0.003(4) -0.023(4)
C14 0.090(6) 0.088(5) 0.095(6) -0.024(4) -0.015(5) 0.005(4)
C24 0.071(5) 0.076(4) 0.072(4) -0.022(3) 0.001(3) -0.010(3)
C34 0.092(6) 0.084(4) 0.073(4) -0.021(3) -0.005(4) -0.017(4)
C44 0.133(8) 0.095(5) 0.063(4) -0.018(3) -0.007(4) -0.020(4)
C54 0.216(13) 0.119(8) 0.062(5) -0.022(5) -0.011(6) -0.021(8)
C64 0.125(8) 0.095(5) 0.085(6) -0.029(5) -0.014(5) -0.013(5)
C15 0.061(4) 0.058(4) 0.072(4) -0.012(3) -0.004(3) -0.005(3)
C25 0.073(4) 0.054(4) 0.072(4) -0.008(3) -0.008(3) -0.009(3)
C35 0.074(4) 0.069(5) 0.079(4) -0.010(4) -0.010(3) 0.005(4)
C45 0.078(5) 0.079(5) 0.094(5) -0.021(4) -0.018(4) 0.006(4)
C55 0.073(5) 0.084(6) 0.099(5) -0.022(4) -0.017(4) -0.012(4)
C65 0.061(4) 0.074(5) 0.090(4) -0.022(4) -0.002(3) -0.006(3)
C75 0.064(4) 0.056(4) 0.072(5) -0.010(3) -0.001(3) -0.014(3)
C85 0.072(5) 0.121(7) 0.104(6) -0.020(5) 0.005(4) -0.028(5)
C16 0.173(7) 0.110(6) 0.071(5) -0.016(4) -0.011(5) -0.022(5)
C26 0.203(8) 0.140(8) 0.086(7) -0.025(5) -0.042(7) 0.001(7)
C36 0.267(12) 0.145(9) 0.104(9) -0.012(6) -0.031(9) -0.024(8)
C46 0.265(12) 0.158(10) 0.110(10) 0.011(8) -0.042(9) -0.022(9)
C56 0.232(12) 0.186(10) 0.128(11) 0.053(8) -0.014(8) -0.053(8)
C66 0.169(8) 0.148(8) 0.077(7) 0.020(6) 0.001(6) -0.043(6)
C76 0.178(9) 0.142(9) 0.109(8) -0.015(7) -0.055(7) 0.029(7)
C86 0.177(10) 0.227(13) 0.148(12) 0.069(10) 0.010(8) -0.029(8)
N17 0.091(4) 0.056(3) 0.078(4) -0.005(3) -0.011(3) -0.023(3)
N27 0.109(4) 0.060(3) 0.085(4) -0.003(3) -0.029(3) -0.008(3)
C17 0.103(6) 0.063(5) 0.095(6) -0.018(4) -0.011(5) -0.015(4)
C27 0.098(4) 0.054(4) 0.074(5) 0.002(3) -0.016(4) -0.022(3)
C37 0.102(5) 0.062(4) 0.082(5) -0.009(4) -0.022(4) -0.010(4)
C47 0.106(5) 0.065(4) 0.088(5) -0.011(4) -0.027(4) 0.000(4)
C57 0.127(7) 0.087(6) 0.128(8) -0.034(6) -0.053(6) 0.020(5)
C67 0.129(7) 0.084(6) 0.098(6) -0.025(5) -0.031(5) 0.002(5)
C18 0.085(4) 0.068(4) 0.078(5) -0.015(3) -0.010(3) -0.029(3)
C28 0.077(4) 0.066(4) 0.085(5) -0.021(3) -0.006(3) -0.025(3)
C38 0.076(4) 0.092(6) 0.101(6) -0.024(4) -0.005(4) -0.023(4)
C48 0.099(6) 0.122(7) 0.114(7) -0.023(5) 0.011(5) -0.039(5)
C58 0.112(6) 0.119(7) 0.111(7) -0.012(5) 0.001(5) -0.057(5)
C68 0.115(5) 0.096(5) 0.089(5) -0.015(4) -0.009(4) -0.055(4)
C78 0.067(5) 0.069(5) 0.083(5) -0.005(4) -0.014(4) -0.006(4)
C88 0.140(8) 0.114(7) 0.112(7) 0.015(6) -0.005(6) -0.056(6)
C19 0.111(5) 0.052(4) 0.094(5) -0.007(4) -0.038(4) 0.006(4)
C29 0.110(6) 0.073(5) 0.118(6) 0.001(4) -0.041(5) 0.001(4)
C39 0.129(7) 0.084(6) 0.142(7) -0.003(5) -0.061(6) 0.002(5)
C49 0.149(8) 0.077(7) 0.126(7) -0.017(5) -0.058(6) 0.015(5)
C59 0.172(8) 0.102(8) 0.114(7) -0.005(6) -0.056(6) -0.002(6)
C69 0.155(7) 0.079(6) 0.096(5) 0.000(4) -0.040(5) -0.007(5)
C79 0.091(7) 0.135(9) 0.140(7) 0.033(6) -0.028(5) 0.005(6)
C89 0.190(9) 0.139(10) 0.115(8) 0.035(7) -0.041(7) -0.043(8)
K1 0.0774(11) 0.0723(11) 0.0748(11) -0.0117(8) -0.0048(9) -0.0141(9)
O10 0.128(6) 0.170(6) 0.102(5) -0.014(4) 0.004(4) -0.023(4)
C20 0.174(9) 0.175(8) 0.128(9) -0.039(6) 0.002(7) -0.006(6)
C30 0.159(9) 0.149(8) 0.154(9) -0.040(7) 0.005(7) 0.024(6)
O40 0.141(5) 0.107(5) 0.129(5) -0.029(4) -0.033(4) 0.006(4)
C50 0.162(9) 0.121(7) 0.143(8) -0.014(6) -0.042(6) -0.004(6)
C60 0.167(8) 0.112(7) 0.167(9) -0.003(6) -0.029(7) -0.046(6)
O70 0.133(5) 0.141(5) 0.100(5) -0.015(4) -0.018(4) -0.056(4)
C80 0.140(8) 0.175(9) 0.145(8) -0.018(7) -0.008(6) -0.065(6)
C90 0.102(7) 0.186(8) 0.082(6) -0.025(6) 0.017(5) -0.057(5)
O100 0.110(5) 0.175(6) 0.093(5) -0.023(4) 0.003(4) -0.012(4)
C110 0.176(9) 0.198(8) 0.100(8) -0.031(7) -0.010(7) 0.012(6)
C120 0.170(9) 0.159(8) 0.082(6) -0.028(6) -0.015(6) 0.032(6)
O130 0.156(6) 0.118(5) 0.107(5) -0.032(4) -0.041(4) 0.017(4)
C140 0.163(8) 0.131(7) 0.151(8) -0.004(6) -0.075(6) 0.001(6)
C150 0.172(8) 0.089(6) 0.184(10) 0.004(6) -0.050(7) -0.031(5)
O160 0.145(6) 0.117(5) 0.122(5) 0.002(4) -0.045(4) -0.044(4)
C170 0.148(9) 0.176(9) 0.152(9) -0.003(7) -0.027(7) -0.073(6)
C180 0.133(8) 0.184(8) 0.129(9) -0.002(7) 0.013(7) -0.071(6)
O190 0.243(9) 0.208(8) 0.172(6) -0.084(6) -0.107(6) 0.062(6)
C200 0.227(12) 0.223(12) 0.176(10) -0.075(9) -0.103(8) 0.059(9)
C210 0.208(12) 0.213(12) 0.158(10) -0.064(9) -0.087(9) 0.050(9)
C22A 0.216(16) 0.23(3) 0.169(11) -0.077(12) -0.085(10) 0.051(16)
C23A 0.215(13) 0.15(2) 0.162(11) -0.068(11) -0.086(9) 0.027(12)
O240 0.125(5) 0.163(6) 0.109(5) 0.018(4) -0.039(4) -0.054(4)
C250 0.111(7) 0.158(9) 0.117(7) 0.017(6) -0.024(6) -0.044(7)
C260 0.118(8) 0.168(10) 0.114(7) 0.003(6) -0.027(6) -0.030(7)
C270 0.121(7) 0.196(12) 0.122(8) -0.006(7) -0.030(6) -0.056(7)
C280 0.158(9) 0.252(14) 0.118(8) 0.034(8) -0.042(7) -0.111(10)
C22B 0.23(3) 0.214(13) 0.167(19) -0.077(12) -0.11(2) 0.053(12)
C23B 0.24(3) 0.204(11) 0.174(19) -0.081(10) -0.12(2) 0.053(10)

loop_
_atom_type_symbol
_atom_type_description
_atom_type_scat_dispersion_real
_atom_type_scat_dispersion_imag
_atom_type_scat_source
C C 0.0181 0.0091 'International Tables Vol C Tables 4.2.6.8 and 6.1.1.4'
H H 0.0000 0.0000 'International Tables Vol C Tables 4.2.6.8 and 6.1.1.4'
Fe Fe -1.1336 3.1974 'International Tables Vol C Tables 4.2.6.8 and 6.1.1.4'
K K 0.3868 1.0657 'International Tables Vol C Tables 4.2.6.8 and 6.1.1.4'
N N 0.0311 0.0180 'International Tables Vol C Tables 4.2.6.8 and 6.1.1.4'
O O 0.0492 0.0322 'International Tables Vol C Tables 4.2.6.8 and 6.1.1.4'

loop_
_geom_angle_atom_site_label_1
_geom_angle_atom_site_label_2
_geom_angle_atom_site_label_3
_geom_angle
N1 Fe1 N21 119.9(3)
N1 Fe1 N11 122.7(2)
N21 Fe1 N11 86.2(2)
N1 Fe1 C75 111.3(3)
N21 Fe1 C75 104.1(3)
N11 Fe1 C75 109.2(3)
N1 Fe2 N14 112.5(2)
N1 Fe2 N2 91.8(3)
N14 Fe2 N2 128.8(3)
N1 Fe2 N24 148.3(3)
N14 Fe2 N24 85.6(3)
N2 Fe2 N24 96.4(3)
N1 Fe2 Fe3 43.36(17)
N14 Fe2 Fe3 136.17(18)
N2 Fe2 Fe3 48.5(2)
N24 Fe2 Fe3 135.3(2)
N1 Fe3 N27 117.5(3)
N1 Fe3 N17 141.1(3)
N27 Fe3 N17 87.7(3)
N1 Fe3 N2 91.5(3)
N27 Fe3 N2 124.8(3)
N17 Fe3 N2 97.5(3)
N1 Fe3 Fe2 43.90(19)
N27 Fe3 Fe2 137.12(19)
N17 Fe3 Fe2 132.0(2)
N2 Fe3 Fe2 47.57(19)
Fe1 N1 Fe3 146.0(3)
Fe1 N1 Fe2 118.2(3)
Fe3 N1 Fe2 92.7(3)
Fe2 N2 Fe3 84.0(3)
Fe2 N2 H2A 112(6)
Fe3 N2 H2A 117(6)
Fe2 N2 H2B 117(6)
Fe3 N2 H2B 99(6)
H2A N2 H2B 121(9)
C21 N11 C12 119.7(6)
C21 N11 Fe1 126.0(5)
C12 N11 Fe1 114.3(4)
C41 N21 C13 118.1(6)
C41 N21 Fe1 127.3(5)
C13 N21 Fe1 114.3(5)
C21 C11 H11A 109.5
C21 C11 H11B 109.5
H11A C11 H11B 109.5
C21 C11 H11C 109.5
H11A C11 H11C 109.5
H11B C11 H11C 109.5
N11 C21 C31 124.6(7)
N11 C21 C11 118.3(6)
C31 C21 C11 117.1(7)
C21 C31 C41 124.5(7)
C21 C31 C61 118.7(7)
C41 C31 C61 116.6(7)
N21 C41 C31 123.4(7)
N21 C41 C51 118.7(7)
C31 C41 C51 117.9(7)
C41 C51 H51A 109.5
C41 C51 H51B 109.5
H51A C51 H51B 109.5
C41 C51 H51C 109.5
H51A C51 H51C 109.5
H51B C51 H51C 109.5
C31 C61 H61A 109.5
C31 C61 H61B 109.5
H61A C61 H61B 109.5
C31 C61 H61C 109.5
H61A C61 H61C 109.5
H61B C61 H61C 109.5
C62 C12 N11 121.7(7)
C62 C12 C22 120.8(7)
N11 C12 C22 117.5(7)
C32 C22 C12 117.3(8)
C32 C22 C72 122.9(8)
C12 C22 C72 119.6(8)
C42 C32 C22 121.8(9)
C42 C32 H32 119.1
C22 C32 H32 119.1
C32 C42 C52 121.4(9)
C32 C42 H42 119.3
C52 C42 H42 119.3
C42 C52 C62 120.8(9)
C42 C52 H52 119.6
C62 C52 H52 119.6
C12 C62 C52 117.8(8)
C12 C62 C82 118.8(7)
C52 C62 C82 123.4(7)
C22 C72 H72A 109.5
C22 C72 H72B 109.5
H72A C72 H72B 109.5
C22 C72 H72C 109.5
H72A C72 H72C 109.5
H72B C72 H72C 109.5
C62 C82 H82A 109.5
C62 C82 H82B 109.5
H82A C82 H82B 109.5
C62 C82 H82C 109.5
H82A C82 H82C 109.5
H82B C82 H82C 109.5
C23 C13 C63 122.1(9)
C23 C13 N21 119.5(10)
C63 C13 N21 118.1(9)
C13 C23 C33 120.2(12)
C13 C23 C73 123.3(10)
C33 C23 C73 116.5(10)
C43 C33 C23 115.3(11)
C43 C33 H33 122.4
C23 C33 H33 122.4
C33 C43 C53 125.0(12)
C33 C43 H43 117.5
C53 C43 H43 117.5
C43 C53 C63 120.4(13)
C43 C53 H53 119.8
C63 C53 H53 119.8
C53 C63 C13 117.0(11)
C53 C63 C83 121.9(12)
C13 C63 C83 121.2(9)
C23 C73 H73A 109.5
C23 C73 H73B 109.5
H73A C73 H73B 109.5
C23 C73 H73C 109.5
H73A C73 H73C 109.5
H73B C73 H73C 109.5
C63 C83 H83A 109.5
C63 C83 H83B 109.5
H83A C83 H83B 109.5
C63 C83 H83C 109.5
H83A C83 H83C 109.5
H83B C83 H83C 109.5
C24 N14 C15 120.3(7)
C24 N14 Fe2 125.7(5)
C15 N14 Fe2 113.0(4)
C44 N24 C16 116.9(8)
C44 N24 Fe2 125.0(6)
C16 N24 Fe2 117.4(6)
C24 C14 H14A 109.5
C24 C14 H14B 109.5
H14A C14 H14B 109.5
C24 C14 H14C 109.5
H14A C14 H14C 109.5
H14B C14 H14C 109.5
N14 C24 C34 124.5(8)
N14 C24 C14 118.6(7)
C34 C24 C14 116.9(7)
C44 C34 C24 123.4(8)
C44 C34 C64 118.5(8)
C24 C34 C64 117.8(8)
N24 C44 C34 124.2(8)
N24 C44 C54 117.7(9)
C34 C44 C54 118.0(8)
C44 C54 H54A 109.5
C44 C54 H54B 109.5
H54A C54 H54B 109.5
C44 C54 H54C 109.5
H54A C54 H54C 109.5
H54B C54 H54C 109.5
C34 C64 H64A 109.5
C34 C64 H64B 109.5
H64A C64 H64B 109.5
C34 C64 H64C 109.5
H64A C64 H64C 109.5
H64B C64 H64C 109.5
C25 C15 C65 119.8(7)
C25 C15 N14 119.9(6)
C65 C15 N14 120.3(7)
C35 C25 C15 119.0(7)
C35 C25 C75 120.5(7)
C15 C25 C75 120.3(7)
C45 C35 C25 120.3(8)
C45 C35 H35 119.8
C25 C35 H35 119.8
C55 C45 C35 120.4(9)
C55 C45 H45 119.8
C35 C45 H45 119.8
C45 C55 C65 121.5(8)
C45 C55 H55 119.3
C65 C55 H55 119.3
C55 C65 C15 118.9(8)
C55 C65 C85 122.1(8)
C15 C65 C85 118.9(8)
C25 C75 Fe1 116.1(5)
C25 C75 H75A 108.3
Fe1 C75 H75A 108.3
C25 C75 H75B 108.3
Fe1 C75 H75B 108.3
H75A C75 H75B 107.4
C65 C85 H85A 109.5
C65 C85 H85B 109.5
H85A C85 H85B 109.5
C65 C85 H85C 109.5
H85A C85 H85C 109.5
H85B C85 H85C 109.5
C26 C16 N24 115.5(14)
C26 C16 C66 126.7(14)
N24 C16 C66 117.5(12)
C16 C26 C76 127.8(15)
C16 C26 C36 118.4(17)
C76 C26 C36 113.8(15)
C46 C36 C26 110.9(18)
C46 C36 H36 124.6
C26 C36 H36 124.6
C36 C46 C56 131.1(19)
C36 C46 H46 114.5
C56 C46 H46 114.5
C66 C56 C46 117.5(17)
C66 C56 H56 121.2
C46 C56 H56 121.2
C56 C66 C86 122.4(15)
C56 C66 C16 115.2(15)
C86 C66 C16 122.4(12)
C26 C76 H76A 109.5
C26 C76 H76B 109.5
H76A C76 H76B 109.5
C26 C76 H76C 109.5
H76A C76 H76C 109.5
H76B C76 H76C 109.5
C66 C86 H86A 109.5
C66 C86 H86B 109.5
H86A C86 H86B 109.5
C66 C86 H86C 109.5
H86A C86 H86C 109.5
H86B C86 H86C 109.5
C27 N17 C18 119.0(6)
C27 N17 Fe3 127.0(6)
C18 N17 Fe3 113.8(5)
C47 N27 C19 119.0(7)
C47 N27 Fe3 126.6(6)
C19 N27 Fe3 114.4(5)
C27 C17 H17A 109.5
C27 C17 H17B 109.5
H17A C17 H17B 109.5
C27 C17 H17C 109.5
H17A C17 H17C 109.5
H17B C17 H17C 109.5
N17 C27 C37 122.5(7)
N17 C27 C17 118.5(8)
C37 C27 C17 119.0(7)
C47 C37 C27 126.5(8)
C47 C37 C67 116.6(8)
C27 C37 C67 116.5(7)
N27 C47 C37 124.7(8)
N27 C47 C57 118.3(8)
C37 C47 C57 116.9(8)
C47 C57 H57A 109.5
C47 C57 H57B 109.5
H57A C57 H57B 109.5
C47 C57 H57C 109.5
H57A C57 H57C 109.5
H57B C57 H57C 109.5
C37 C67 H67A 109.5
C37 C67 H67B 109.5
H67A C67 H67B 109.5
C37 C67 H67C 109.5
H67A C67 H67C 109.5
H67B C67 H67C 109.5
C68 C18 C28 119.6(9)
C68 C18 N17 120.6(9)
C28 C18 N17 119.8(7)
C38 C28 C18 119.2(8)
C38 C28 C78 120.6(8)
C18 C28 C78 120.1(7)
C48 C38 C28 120.7(10)
C48 C38 H38 119.6
C28 C38 H38 119.6
C38 C48 C58 120.1(11)
C38 C48 H48 120.0
C58 C48 H48 120.0
C68 C58 C48 120.6(10)
C68 C58 H58 119.7
C48 C58 H58 119.7
C58 C68 C18 119.8(11)
C58 C68 C88 121.3(10)
C18 C68 C88 118.9(10)
C28 C78 H78A 109.5
C28 C78 H78B 109.5
H78A C78 H78B 109.5
C28 C78 H78C 109.5
H78A C78 H78C 109.5
H78B C78 H78C 109.5
C68 C88 H88A 109.5
C68 C88 H88B 109.5
H88A C88 H88B 109.5
C68 C88 H88C 109.5
H88A C88 H88C 109.5
H88B C88 H88C 109.5
C29 C19 C69 121.1(9)
C29 C19 N27 120.6(8)
C69 C19 N27 118.3(9)
C19 C29 C39 118.3(10)
C19 C29 C79 119.9(9)
C39 C29 C79 121.8(10)
C49 C39 C29 119.5(12)
C49 C39 H39 120.3
C29 C39 H39 120.3
C59 C49 C39 122.7(12)
C59 C49 H49 118.7
C39 C49 H49 118.7
C49 C59 C69 120.7(12)
C49 C59 H59 119.7
C69 C59 H59 119.7
C59 C69 C19 117.8(11)
C59 C69 C89 122.6(11)
C19 C69 C89 119.6(9)
C29 C79 H79A 109.5
C29 C79 H79B 109.5
H79A C79 H79B 109.5
C29 C79 H79C 109.5
H79A C79 H79C 109.5
H79B C79 H79C 109.5
C69 C89 H89A 109.5
C69 C89 H89B 109.5
H89A C89 H89B 109.5
C69 C89 H89C 109.5
H89A C89 H89C 109.5
H89B C89 H89C 109.5
O240 K1 O190 175.5(3)
O240 K1 O130 95.6(2)
O190 K1 O130 85.9(3)
O240 K1 O40 83.6(2)
O190 K1 O40 95.0(3)
O130 K1 O40 178.2(3)
O240 K1 O100 89.1(2)
O190 K1 O100 95.4(3)
O130 K1 O100 60.9(3)
O40 K1 O100 117.4(3)
O240 K1 O10 93.4(2)
O190 K1 O10 82.2(3)
O130 K1 O10 120.5(3)
O40 K1 O10 61.2(3)
O100 K1 O10 177.0(2)
O240 K1 O160 85.9(2)
O190 K1 O160 91.1(3)
O130 K1 O160 62.1(3)
O40 K1 O160 119.3(3)
O100 K1 O160 122.0(3)
O10 K1 O160 60.0(3)
O240 K1 O70 93.6(2)
O190 K1 O70 89.3(3)
O130 K1 O70 118.6(3)
O40 K1 O70 60.0(3)
O100 K1 O70 58.7(3)
O10 K1 O70 119.4(3)
O160 K1 O70 179.2(3)
C20 O10 C180 115.6(11)
C20 O10 K1 113.0(9)
C180 O10 K1 114.1(7)
O10 C20 C30 114.0(14)
O10 C20 K1 46.7(6)
C30 C20 K1 81.1(9)
O10 C20 H20A 108.7
C30 C20 H20A 108.7
K1 C20 H20A 154.2
O10 C20 H20B 108.7
C30 C20 H20B 108.7
K1 C20 H20B 90.6
H20A C20 H20B 107.6
C20 C30 O40 111.0(11)
C20 C30 H30A 109.4
O40 C30 H30A 109.4
C20 C30 H30B 109.4
O40 C30 H30B 109.4
H30A C30 H30B 108.0
C50 O40 C30 114.2(10)
C50 O40 K1 117.6(8)
C30 O40 K1 113.2(7)
O40 C50 C60 110.5(12)
O40 C50 H50A 109.6
C60 C50 H50A 109.6
O40 C50 H50B 109.6
C60 C50 H50B 109.6
H50A C50 H50B 108.1
C50 C60 O70 110.5(12)
C50 C60 H60A 109.6
O70 C60 H60A 109.6
C50 C60 H60B 109.6
O70 C60 H60B 109.6
H60A C60 H60B 108.1
C80 O70 C60 114.1(11)
C80 O70 K1 116.0(8)
C60 O70 K1 108.1(6)
O70 C80 C90 109.4(13)
O70 C80 H80A 109.8
C90 C80 H80A 109.8
O70 C80 H80B 109.8
C90 C80 H80B 109.8
H80A C80 H80B 108.2
C80 C90 O100 111.4(10)
C80 C90 H90A 109.4
O100 C90 H90A 109.4
C80 C90 H90B 109.4
O100 C90 H90B 109.4
H90A C90 H90B 108.0
C110 O100 C90 113.0(11)
C110 O100 K1 117.0(9)
C90 O100 K1 114.4(6)
O100 C110 C120 110.0(14)
O100 C110 H11D 109.7
C120 C110 H11D 109.7
O100 C110 H11E 109.7
C120 C110 H11E 109.7
H11D C110 H11E 108.2
C110 C120 O130 111.5(10)
C110 C120 H12A 109.3
O130 C120 H12A 109.3
C110 C120 H12B 109.3
O130 C120 H12B 109.3
H12A C120 H12B 108.0
C140 O130 C120 114.7(10)
C140 O130 K1 114.0(8)
C120 O130 K1 112.0(7)
O130 C140 C150 112.5(12)
O130 C140 K1 46.3(6)
C150 C140 K1 82.4(8)
O130 C140 H14D 109.1
C150 C140 H14D 109.1
K1 C140 H14D 155.0
O130 C140 H14E 109.1
C150 C140 H14E 109.1
K1 C140 H14E 88.1
H14D C140 H14E 107.8
C140 C150 O160 112.3(11)
C140 C150 H15A 109.2
O160 C150 H15A 109.2
C140 C150 H15B 109.2
O160 C150 H15B 109.2
H15A C150 H15B 107.9
C170 O160 C150 117.6(11)
C170 O160 K1 115.6(8)
C150 O160 K1 110.1(7)
O160 C170 C180 112.8(14)
O160 C170 H17D 109.0
C180 C170 H17D 109.0
O160 C170 H17E 109.0
C180 C170 H17E 109.0
H17D C170 H17E 107.8
O10 C180 C170 110.9(11)
O10 C180 H18A 109.5
C170 C180 H18A 109.5
O10 C180 H18B 109.5
C170 C180 H18B 109.5
H18A C180 H18B 108.0
C200 O190 C23A 106.2(15)
C200 O190 C23B 100.8(16)
C200 O190 K1 127.7(9)
C23A O190 K1 121.4(12)
C23B O190 K1 114.3(12)
O190 C200 C210 113.0(14)
O190 C200 H20C 109.0
C210 C200 H20C 109.0
O190 C200 H20D 109.0
C210 C200 H20D 109.0
H20C C200 H20D 107.8
C200 C210 C22B 98.5(16)
C200 C210 C22A 103.1(16)
C200 C210 H21C 111.2
C22A C210 H21C 111.2
C200 C210 H21D 111.2
C22A C210 H21D 111.2
H21C C210 H21D 109.1
C200 C210 H21A 112.1
C22B C210 H21A 112.1
C200 C210 H21B 112.1
C22B C210 H21B 112.1
H21A C210 H21B 109.7
C23A C22A C210 104(3)
C23A C22A H22A 110.9
C210 C22A H22A 110.9
C23A C22A H22B 110.9
C210 C22A H22B 110.9
H22A C22A H22B 108.9
C22A C23A O190 106(2)
C22A C23A H23A 110.5
O190 C23A H23A 110.5
C22A C23A H23B 110.5
O190 C23A H23B 110.5
H23A C23A H23B 108.7
C250 O240 C280 110.0(9)
C250 O240 K1 125.0(6)
C280 O240 K1 123.3(7)
O240 C250 C260 108.4(9)
O240 C250 H25A 110.0
C260 C250 H25A 110.0
O240 C250 H25B 110.0
C260 C250 H25B 110.0
H25A C250 H25B 108.4
C270 C260 C250 103.2(10)
C270 C260 H26A 111.1
C250 C260 H26A 111.1
C270 C260 H26B 111.1
C250 C260 H26B 111.1
H26A C260 H26B 109.1
C260 C270 C280 106.5(10)
C260 C270 H27A 110.4
C280 C270 H27A 110.4
C260 C270 H27B 110.4
C280 C270 H27B 110.4
H27A C270 H27B 108.6
O240 C280 C270 108.2(10)
O240 C280 H28A 110.1
C270 C280 H28A 110.1
O240 C280 H28B 110.1
C270 C280 H28B 110.1
H28A C280 H28B 108.4
C23B C22B C210 107(2)
C23B C22B H22C 110.3
C210 C22B H22C 110.3
C23B C22B H22D 110.3
C210 C22B H22D 110.3
H22C C22B H22D 108.6
C22B C23B O190 103(3)
C22B C23B H23C 111.1
O190 C23B H23C 111.1
C22B C23B H23D 111.1
O190 C23B H23D 111.1
H23C C23B H23D 109.1

loop_
_geom_bond_atom_site_label_1
_geom_bond_atom_site_label_2
_geom_bond_distance
Fe1 N1 1.797(6)
Fe1 N21 2.067(6)
Fe1 N11 2.070(6)
Fe1 C75 2.096(7)
Fe2 N1 1.921(6)
Fe2 N14 2.017(6)
Fe2 N2 2.054(7)
Fe2 N24 2.081(7)
Fe2 Fe3 2.7669(17)
Fe3 N1 1.902(6)
Fe3 N27 2.036(7)
Fe3 N17 2.075(6)
Fe3 N2 2.083(8)
N2 H2A 0.99(2)
N2 H2B 0.98(2)
N11 C21 1.332(8)
N11 C12 1.423(9)
N21 C41 1.329(10)
N21 C13 1.440(10)
C11 C21 1.503(10)
C11 H11A 0.9800
C11 H11B 0.9800
C11 H11C 0.9800
C21 C31 1.393(10)
C31 C41 1.418(11)
C31 C61 1.526(10)
C41 C51 1.525(11)
C51 H51A 0.9800
C51 H51B 0.9800
C51 H51C 0.9800
C61 H61A 0.9800
C61 H61B 0.9800
C61 H61C 0.9800
C12 C62 1.386(10)
C12 C22 1.433(10)
C22 C32 1.386(12)
C22 C72 1.506(12)
C32 C42 1.335(13)
C32 H32 0.9500
C42 C52 1.365(12)
C42 H42 0.9500
C52 C62 1.405(11)
C52 H52 0.9500
C62 C82 1.504(11)
C72 H72A 0.9800
C72 H72B 0.9800
C72 H72C 0.9800
C82 H82A 0.9800
C82 H82B 0.9800
C82 H82C 0.9800
C13 C23 1.331(13)
C13 C63 1.429(14)
C23 C33 1.479(13)
C23 C73 1.496(14)
C33 C43 1.335(15)
C33 H33 0.9500
C43 C53 1.374(16)
C43 H43 0.9500
C53 C63 1.377(13)
C53 H53 0.9500
C63 C83 1.477(14)
C73 H73A 0.9800
C73 H73B 0.9800
C73 H73C 0.9800
C83 H83A 0.9800
C83 H83B 0.9800
C83 H83C 0.9800
N14 C24 1.325(9)
N14 C15 1.431(9)
N24 C44 1.324(11)
N24 C16 1.453(13)
C14 C24 1.521(11)
C14 H14A 0.9800
C14 H14B 0.9800
C14 H14C 0.9800
C24 C34 1.411(11)
C34 C44 1.395(12)
C34 C64 1.526(11)
C44 C54 1.542(12)
C54 H54A 0.9800
C54 H54B 0.9800
C54 H54C 0.9800
C64 H64A 0.9800
C64 H64B 0.9800
C64 H64C 0.9800
C15 C25 1.404(10)
C15 C65 1.408(10)
C25 C35 1.397(10)
C25 C75 1.474(10)
C35 C45 1.387(11)
C35 H35 0.9500
C45 C55 1.355(12)
C45 H45 0.9500
C55 C65 1.391(11)
C55 H55 0.9500
C65 C85 1.500(11)
C75 H75A 0.9900
C75 H75B 0.9900
C85 H85A 0.9800
C85 H85B 0.9800
C85 H85C 0.9800
C16 C26 1.291(17)
C16 C66 1.487(17)
C26 C76 1.442(18)
C26 C36 1.56(2)
C36 C46 1.34(2)
C36 H36 0.9500
C46 C56 1.41(2)
C46 H46 0.9500
C56 C66 1.371(17)
C56 H56 0.9500
C66 C86 1.457(17)
C76 H76A 0.9800
C76 H76B 0.9800
C76 H76C 0.9800
C86 H86A 0.9800
C86 H86B 0.9800
C86 H86C 0.9800
N17 C27 1.339(10)
N17 C18 1.416(10)
N27 C47 1.332(10)
N27 C19 1.423(10)
C17 C27 1.512(10)
C17 H17A 0.9800
C17 H17B 0.9800
C17 H17C 0.9800
C27 C37 1.399(11)
C37 C47 1.395(11)
C37 C67 1.551(11)
C47 C57 1.520(12)
C57 H57A 0.9800
C57 H57B 0.9800
C57 H57C 0.9800
C67 H67A 0.9800
C67 H67B 0.9800
C67 H67C 0.9800
C18 C68 1.395(12)
C18 C28 1.413(11)
C28 C38 1.381(11)
C28 C78 1.504(11)
C38 C48 1.372(13)
C38 H38 0.9500
C48 C58 1.391(14)
C48 H48 0.9500
C58 C68 1.370(14)
C58 H58 0.9500
C68 C88 1.501(14)
C78 H78A 0.9800
C78 H78B 0.9800
C78 H78C 0.9800
C88 H88A 0.9800
C88 H88B 0.9800
C88 H88C 0.9800
C19 C29 1.403(13)
C19 C69 1.412(13)
C29 C39 1.411(13)
C29 C79 1.467(14)
C39 C49 1.376(15)
C39 H39 0.9500
C49 C59 1.338(15)
C49 H49 0.9500
C59 C69 1.409(14)
C59 H59 0.9500
C69 C89 1.537(15)
C79 H79A 0.9800
C79 H79B 0.9800
C79 H79C 0.9800
C89 H89A 0.9800
C89 H89B 0.9800
C89 H89C 0.9800
K1 O240 2.701(7)
K1 O190 2.723(9)
K1 O130 2.754(7)
K1 O40 2.768(7)
K1 O100 2.775(7)
K1 O10 2.795(8)
K1 O160 2.804(7)
K1 O70 2.860(7)
O10 C20 1.333(15)
O10 C180 1.459(14)
C20 C30 1.428(18)
C20 H20A 0.9900
C20 H20B 0.9900
C30 O40 1.461(15)
C30 H30A 0.9900
C30 H30B 0.9900
O40 C50 1.316(13)
C50 C60 1.412(16)
C50 H50A 0.9900
C50 H50B 0.9900
C60 O70 1.499(14)
C60 H60A 0.9900
C60 H60B 0.9900
O70 C80 1.317(14)
C80 C90 1.412(16)
C80 H80A 0.9900
C80 H80B 0.9900
C90 O100 1.485(13)
C90 H90A 0.9900
C90 H90B 0.9900
O100 C110 1.289(15)
C110 C120 1.468(18)
C110 H11D 0.9900
C110 H11E 0.9900
C120 O130 1.498(14)
C120 H12A 0.9900
C120 H12B 0.9900
O130 C140 1.284(13)
C140 C150 1.476(17)
C140 H14D 0.9900
C140 H14E 0.9900
C150 O160 1.485(14)
C150 H15A 0.9900
C150 H15B 0.9900
O160 C170 1.296(14)
C170 C180 1.462(18)
C170 H17D 0.9900
C170 H17E 0.9900
C180 H18A 0.9900
C180 H18B 0.9900
O190 C200 1.284(15)
O190 C23A 1.59(3)
O190 C23B 1.60(3)
C200 C210 1.418(17)
C200 H20C 0.9900
C200 H20D 0.9900
C210 C22B 1.60(3)
C210 C22A 1.60(4)
C210 H21C 0.9900
C210 H21D 0.9900
C210 H21A 0.9900
C210 H21B 0.9900
C22A C23A 1.42(3)
C22A H22A 0.9900
C22A H22B 0.9900
C23A H23A 0.9900
C23A H23B 0.9900
O240 C250 1.343(12)
O240 C280 1.382(12)
C250 C260 1.488(14)
C250 H25A 0.9900
C250 H25B 0.9900
C260 C270 1.444(14)
C260 H26A 0.9900
C260 H26B 0.9900
C270 C280 1.449(15)
C270 H27A 0.9900
C270 H27B 0.9900
C280 H28A 0.9900
C280 H28B 0.9900
C22B C23B 1.40(3)
C22B H22C 0.9900
C22B H22D 0.9900
C23B H23C 0.9900
C23B H23D 0.9900

loop_
_geom_torsion_atom_site_label_1
_geom_torsion_atom_site_label_2
_geom_torsion_atom_site_label_3
_geom_torsion_atom_site_label_4
_geom_torsion
N21 Fe1 N1 Fe3 -119.5(6)
N11 Fe1 N1 Fe3 -13.4(8)
C75 Fe1 N1 Fe3 118.7(6)
N21 Fe1 N1 Fe2 87.5(4)
N11 Fe1 N1 Fe2 -166.4(3)
C75 Fe1 N1 Fe2 -34.2(4)
C12 N11 C21 C31 162.9(7)
Fe1 N11 C21 C31 -13.4(10)
C12 N11 C21 C11 -15.5(9)
Fe1 N11 C21 C11 168.2(5)
N11 C21 C31 C41 -14.8(13)
C11 C21 C31 C41 163.6(8)
N11 C21 C31 C61 169.4(7)
C11 C21 C31 C61 -12.3(11)
C13 N21 C41 C31 178.9(9)
Fe1 N21 C41 C31 6.0(14)
C13 N21 C41 C51 -1.1(14)
Fe1 N21 C41 C51 -174.0(8)
C21 C31 C41 N21 18.8(15)
C61 C31 C41 N21 -165.3(9)
C21 C31 C41 C51 -161.2(10)
C61 C31 C41 C51 14.8(14)
C21 N11 C12 C62 98.1(8)
Fe1 N11 C12 C62 -85.1(7)
C21 N11 C12 C22 -84.2(8)
Fe1 N11 C12 C22 92.5(6)
C62 C12 C22 C32 2.8(11)
N11 C12 C22 C32 -174.9(7)
C62 C12 C22 C72 -173.5(7)
N11 C12 C22 C72 8.8(10)
C12 C22 C32 C42 0.0(12)
C72 C22 C32 C42 176.1(8)
C22 C32 C42 C52 -1.3(14)
C32 C42 C52 C62 -0.1(13)
N11 C12 C62 C52 173.5(7)
C22 C12 C62 C52 -4.1(11)
N11 C12 C62 C82 -6.8(10)
C22 C12 C62 C82 175.6(7)
C42 C52 C62 C12 2.8(12)
C42 C52 C62 C82 -176.9(8)
C41 N21 C13 C23 97.2(11)
Fe1 N21 C13 C23 -89.0(9)
C41 N21 C13 C63 -88.7(11)
Fe1 N21 C13 C63 85.1(9)
C63 C13 C23 C33 -2.4(14)
N21 C13 C23 C33 171.5(7)
C63 C13 C23 C73 175.8(9)
N21 C13 C23 C73 -10.4(13)
C13 C23 C33 C43 3.8(14)
C73 C23 C33 C43 -174.5(10)
C23 C33 C43 C53 -3.7(18)
C33 C43 C53 C63 2(2)
C43 C53 C63 C13 -0.4(17)
C43 C53 C63 C83 177.9(11)
C23 C13 C63 C53 0.6(15)
N21 C13 C63 C53 -173.3(9)
C23 C13 C63 C83 -177.7(10)
N21 C13 C63 C83 8.4(14)
C15 N14 C24 C34 174.1(7)
Fe2 N14 C24 C34 -18.3(11)
C15 N14 C24 C14 -5.2(10)
Fe2 N14 C24 C14 162.4(6)
N14 C24 C34 C44 -13.6(14)
C14 C24 C34 C44 165.7(9)
N14 C24 C34 C64 173.5(8)
C14 C24 C34 C64 -7.2(11)
C16 N24 C44 C34 -157.6(10)
Fe2 N24 C44 C34 12.9(15)
C16 N24 C44 C54 21.8(15)
Fe2 N24 C44 C54 -167.7(7)
C24 C34 C44 N24 15.9(16)
C64 C34 C44 N24 -171.2(9)
C24 C34 C44 C54 -163.6(9)
C64 C34 C44 C54 9.3(14)
C24 N14 C15 C25 86.2(9)
Fe2 N14 C15 C25 -82.9(7)
C24 N14 C15 C65 -94.5(9)
Fe2 N14 C15 C65 96.3(7)
C65 C15 C25 C35 -2.8(11)
N14 C15 C25 C35 176.5(6)
C65 C15 C25 C75 -178.1(6)
N14 C15 C25 C75 1.1(10)
C15 C25 C35 C45 3.8(11)
C75 C25 C35 C45 179.2(7)
C25 C35 C45 C55 -2.4(12)
C35 C45 C55 C65 -0.2(13)
C45 C55 C65 C15 1.2(12)
C45 C55 C65 C85 -176.5(8)
C25 C15 C65 C55 0.3(11)
N14 C15 C65 C55 -179.0(7)
C25 C15 C65 C85 178.1(7)
N14 C15 C65 C85 -1.2(11)
C35 C25 C75 Fe1 -97.3(7)
C15 C25 C75 Fe1 78.0(8)
C44 N24 C16 C26 -107.7(12)
Fe2 N24 C16 C26 81.1(11)
C44 N24 C16 C66 78.7(12)
Fe2 N24 C16 C66 -92.6(10)
N24 C16 C26 C76 8.1(18)
C66 C16 C26 C76 -178.9(11)
N24 C16 C26 C36 -173.4(9)
C66 C16 C26 C36 -0.4(18)
C16 C26 C36 C46 3.5(18)
C76 C26 C36 C46 -177.7(13)
C26 C36 C46 C56 -6(3)
C36 C46 C56 C66 5(3)
C46 C56 C66 C86 -178.2(14)
C46 C56 C66 C16 0(2)
C26 C16 C66 C56 -1.2(18)
N24 C16 C66 C56 171.6(11)
C26 C16 C66 C86 176.5(13)
N24 C16 C66 C86 -10.6(17)
C18 N17 C27 C37 -166.8(8)
Fe3 N17 C27 C37 7.6(11)
C18 N17 C27 C17 11.6(11)
Fe3 N17 C27 C17 -173.9(5)
N17 C27 C37 C47 14.3(13)
C17 C27 C37 C47 -164.1(8)
N17 C27 C37 C67 -173.4(8)
C17 C27 C37 C67 8.2(11)
C19 N27 C47 C37 175.5(9)
Fe3 N27 C47 C37 -5.7(13)
C19 N27 C47 C57 -2.8(13)
Fe3 N27 C47 C57 176.0(7)
C27 C37 C47 N27 -15.6(15)
C67 C37 C47 N27 172.1(9)
C27 C37 C47 C57 162.7(9)
C67 C37 C47 C57 -9.6(12)
C27 N17 C18 C68 80.0(10)
Fe3 N17 C18 C68 -95.1(7)
C27 N17 C18 C28 -103.7(8)
Fe3 N17 C18 C28 81.2(8)
C68 C18 C28 C38 0.3(11)
N17 C18 C28 C38 -176.1(7)
C68 C18 C28 C78 179.8(7)
N17 C18 C28 C78 3.5(10)
C18 C28 C38 C48 1.0(12)
C78 C28 C38 C48 -178.5(8)
C28 C38 C48 C58 -1.0(14)
C38 C48 C58 C68 -0.3(15)
C48 C58 C68 C18 1.7(14)
C48 C58 C68 C88 -179.1(9)
C28 C18 C68 C58 -1.6(12)
N17 C18 C68 C58 174.8(8)
C28 C18 C68 C88 179.1(8)
N17 C18 C68 C88 -4.5(12)
C47 N27 C19 C29 87.4(10)
Fe3 N27 C19 C29 -91.5(9)
C47 N27 C19 C69 -95.5(10)
Fe3 N27 C19 C69 85.6(8)
C69 C19 C29 C39 2.4(14)
N27 C19 C29 C39 179.4(8)
C69 C19 C29 C79 -179.2(9)
N27 C19 C29 C79 -2.2(13)
C19 C29 C39 C49 -2.8(15)
C79 C29 C39 C49 178.9(10)
C29 C39 C49 C59 1.8(17)
C39 C49 C59 C69 -0.4(18)
C49 C59 C69 C19 0.0(16)
C49 C59 C69 C89 -179.2(11)
C29 C19 C69 C59 -1.0(14)
N27 C19 C69 C59 -178.1(8)
C29 C19 C69 C89 178.2(9)
N27 C19 C69 C89 1.0(14)
C180 O10 C20 C30 176.7(11)
K1 O10 C20 C30 -49.2(14)
C180 O10 C20 K1 -134.1(11)
O10 C20 C30 O40 62.4(17)
K1 C20 C30 O40 28.5(10)
C20 C30 O40 C50 -179.2(12)
C20 C30 O40 K1 -41.0(14)
C30 O40 C50 C60 -174.6(11)
K1 O40 C50 C60 49.1(14)
O40 C50 C60 O70 -67.6(14)
C50 C60 O70 C80 -179.8(11)
C50 C60 O70 K1 49.5(11)
C60 O70 C80 C90 -177.6(9)
K1 O70 C80 C90 -50.9(12)
O70 C80 C90 O100 63.3(13)
C80 C90 O100 C110 178.9(11)
C80 C90 O100 K1 -43.8(12)
C90 O100 C110 C120 -174.1(9)
K1 O100 C110 C120 49.9(13)
O100 C110 C120 O130 -61.9(14)
C110 C120 O130 C140 173.9(11)
C110 C120 O130 K1 41.8(12)
C120 O130 C140 C150 175.3(10)
K1 O130 C140 C150 -53.6(12)
C120 O130 C140 K1 -131.1(10)
O130 C140 C150 O160 63.3(14)
K1 C140 C150 O160 27.4(9)
C140 C150 O160 C170 -172.4(11)
C140 C150 O160 K1 -37.1(12)
C150 O160 C170 C180 -177.3(10)
K1 O160 C170 C180 49.8(13)
C20 O10 C180 C170 172.3(12)
K1 O10 C180 C170 38.8(13)
O160 C170 C180 O10 -60.2(15)
C23A O190 C200 C210 -27(2)
C23B O190 C200 C210 45(3)
K1 O190 C200 C210 177.1(12)
O190 C200 C210 C22B -37(3)
O190 C200 C210 C22A 28(3)
C200 C210 C22A C23A -15(3)
C210 C22A C23A O190 1(4)
C200 O190 C23A C22A 15(3)
K1 O190 C23A C22A 173(2)
C280 O240 C250 C260 -15.6(15)
K1 O240 C250 C260 179.0(7)
O240 C250 C260 C270 19.8(15)
C250 C260 C270 C280 -16.2(16)
C250 O240 C280 C270 4.9(17)
K1 O240 C280 C270 170.6(9)
C260 C270 C280 O240 8.0(18)
C200 C210 C22B C23B 11(4)
C210 C22B C23B O190 12(4)
C200 O190 C23B C22B -33(3)
K1 O190 C23B C22B -173(2)
